data_2311450
loop_
_publ_author_name
'Ferraz de Paiva, Raphael Enoque'
'Nakahata, Douglas Hideki'
'de Carvalho, Marcos Alberto'
'Rodrigues Goulart Bergamini, Fernando'
'Corbi, Pedro Paulo'

_publ_section_title
;
 <i>N</i>,<i>N</i>',<i>N</i>'' <i>versus N</i>,<i>N</i>',<i>O</i>
 imine-containing coordination motifs: ligand-directed synthesis of
 mononuclear and binuclear Cu<sup>II</sup> compounds.
;
_journal_coeditor_code WM5417
_journal_issue 'Pt 10'
_journal_name_full 'Acta crystallographica. Section E, Crystallographic communications'
_journal_page_first 1563
_journal_page_last 1567
_journal_paper_doi 10.1107/S2056989017013652
_journal_volume 73
_journal_year 2017
_chemical_formula_iupac '[Cu Cl2 (C10 H15 N3)] , H2 O'
_chemical_formula_moiety 'C10 H15 Cl2 Cu N3 , H2 O'
_chemical_formula_sum 'C10 H17 Cl2 Cu N3 O'
_chemical_formula_weight 329.70
_chemical_name_systematic
'Dichlorido[<i>N</i>,<i>N</i>-dimethyl-<i>N</i>'-(pyridin-2-ylmethylidene)ethane-1,2-diamine]copper(II) monohydrate'
_space_group_crystal_system monoclinic
_space_group_IT_number 14
_space_group_name_Hall '-P 2yn'
_space_group_name_H-M_alt 'P 1 21/n 1'
_atom_sites_solution_hydrogens mixed
_cell_angle_alpha 90
_cell_angle_beta 103.693(4)
_cell_angle_gamma 90
_cell_formula_units_Z 4
_cell_length_a 6.9667(5)
_cell_length_b 24.735(2)
_cell_length_c 7.9294(6)
_cell_measurement_reflns_used 5700
_cell_measurement_temperature 150(2)
_cell_measurement_theta_max 68.2
_cell_measurement_theta_min 6.02
_cell_volume 1327.57(18)
_computing_cell_refinement
;
SAINT (Bruker, 2010)
;
_computing_data_collection
;
APEX2 (Bruker, 2010)
;
_computing_data_reduction
;
SAINT (Bruker, 2010)
;
_computing_molecular_graphics
;
OLEX2 (Dolomanov <i>et al.</i>,  2009), Mercury (Macrae et al.,
2008)
;
_computing_publication_material
;
publCIF (Westrip, 2010)
;
_computing_structure_refinement
;
SHELXL2014 (Sheldrick, 2015)
;
_computing_structure_solution
;
SHELXS97 (Sheldrick, 2008)
;
_diffrn_ambient_temperature 150.0
_diffrn_detector_area_resol_mean 8.3333
_diffrn_measured_fraction_theta_full 0.975
_diffrn_measured_fraction_theta_max 0.966
_diffrn_measurement_device_type 'Bruker APEX CCD area-detector'
_diffrn_measurement_method '\f and \w'
_diffrn_radiation_type CuK\a
_diffrn_radiation_wavelength 1.54178
_diffrn_reflns_av_R_equivalents 0.0409
_diffrn_reflns_limit_h_max 8
_diffrn_reflns_limit_h_min -8
_diffrn_reflns_limit_k_max 29
_diffrn_reflns_limit_k_min -29
_diffrn_reflns_limit_l_max 5
_diffrn_reflns_limit_l_min -9
_diffrn_reflns_number 7065
_diffrn_reflns_theta_full 67.679
_diffrn_reflns_theta_max 68.424
_diffrn_reflns_theta_min 6.016
_exptl_absorpt_coefficient_mu 5.931
_exptl_absorpt_correction_T_max 0.7531
_exptl_absorpt_correction_T_min 0.5216
_exptl_absorpt_correction_type multi-scan
_exptl_absorpt_process_details
;
(SADABS; Bruker, 2010)
;
_exptl_crystal_colour green
_exptl_crystal_density_diffrn 1.650
_exptl_crystal_description needle
_exptl_crystal_F_000 676
_exptl_crystal_size_max 0.269
_exptl_crystal_size_mid 0.053
_exptl_crystal_size_min 0.053
_refine_diff_density_max 0.654
_refine_diff_density_min -0.595
_refine_ls_extinction_method none
_refine_ls_goodness_of_fit_ref 1.101
_refine_ls_hydrogen_treatment mixed
_refine_ls_matrix_type full
_refine_ls_number_parameters 162
_refine_ls_number_reflns 2361
_refine_ls_number_restraints 3
_refine_ls_restrained_S_all 1.101
_refine_ls_R_factor_all 0.0418
_refine_ls_R_factor_gt 0.0399
_refine_ls_shift/su_max 0.000
_refine_ls_shift/su_mean 0.000
_refine_ls_structure_factor_coef Fsqd
_refine_ls_weighting_details 'w = 1/[\s^2^(Fo^2^)+(0.0521P)^2^+1.8713P] where P=(Fo^2^+2Fc^2^)/3'
_refine_ls_weighting_scheme calc
_refine_ls_wR_factor_gt 0.1067
_refine_ls_wR_factor_ref 0.1082
_reflns_number_gt 2199
_reflns_number_total 2361
_reflns_threshold_expression I>2\s(I)
_cod_data_source_file wm5417sup1.cif
_cod_data_source_block 1
_cod_original_cell_volume 1327.55(18)
_cod_original_sg_symbol_H-M 'P 21/n'
_cod_database_code 2311450
_shelx_space_group_comment
;
The symmetry employed for this shelxl refinement is uniquely defined
by the following loop, which should always be used as a source of
symmetry information in preference to the above space-group names.
They are only intended as comments.
;
_shelx_estimated_absorpt_t_min 0.298
_shelx_estimated_absorpt_t_max 0.744

loop_
_space_group_symop_operation_xyz
'x, y, z'
'-x+1/2, y+1/2, -z+1/2'
'-x, -y, -z'
'x-1/2, -y-1/2, z-1/2'

loop_
_atom_site_type_symbol
_atom_site_label
_atom_site_fract_x
_atom_site_fract_y
_atom_site_fract_z
_atom_site_U_iso_or_equiv
_atom_site_adp_type
_atom_site_calc_flag
_atom_site_occupancy
Cu Cu1 0.25867(6) 0.11867(2) 0.18700(5) 0.01663(17) Uani d 1
Cl Cl1 0.36674(10) 0.19272(3) 0.01545(9) 0.0226(2) Uani d 1
Cl Cl2 0.52625(10) 0.06383(3) 0.25165(9) 0.0239(2) Uani d 1
N N1 0.3071(3) 0.15604(10) 0.4256(3) 0.0196(5) Uani d 1
N N2 -0.0116(3) 0.14595(10) 0.1726(3) 0.0195(5) Uani d 1
N N3 0.1025(3) 0.07572(10) -0.0233(3) 0.0173(5) Uani d 1
C C1 -0.0402(4) 0.18436(13) 0.3060(4) 0.0244(7) Uani d 1
H H1A -0.1083 0.1666 0.3874 0.029 Uiso calc 1
H H1B -0.1203 0.2156 0.2518 0.029 Uiso calc 1
C C2 0.1668(4) 0.20274(13) 0.4012(4) 0.0237(6) Uani d 1
H H2A 0.2132 0.2314 0.3333 0.028 Uiso calc 1
H H2B 0.1624 0.2180 0.5157 0.028 Uiso calc 1
C C3 0.2592(5) 0.11624(13) 0.5493(4) 0.0259(7) Uani d 1
H H3A 0.1234 0.1034 0.5060 0.039 Uiso calc 1
H H3B 0.2721 0.1334 0.6628 0.039 Uiso calc 1
H H3C 0.3506 0.0856 0.5609 0.039 Uiso calc 1
C C4 0.5104(5) 0.17632(14) 0.4964(4) 0.0289(7) Uani d 1
H H4A 0.6038 0.1461 0.5099 0.043 Uiso calc 1
H H4B 0.5184 0.1932 0.6096 0.043 Uiso calc 1
H H4C 0.5435 0.2030 0.4164 0.043 Uiso calc 1
C C5 -0.1490(4) 0.12990(12) 0.0464(4) 0.0204(6) Uani d 1
H H5 -0.2802 0.1433 0.0270 0.024 Uiso calc 1
C C6 -0.0916(4) 0.08948(12) -0.0667(4) 0.0195(6) Uani d 1
C C7 -0.2231(5) 0.06563(13) -0.2042(4) 0.0240(7) Uani d 1
H H7 -0.3586 0.0756 -0.2315 0.029 Uiso calc 1
C C8 -0.1550(5) 0.02693(13) -0.3020(4) 0.0260(7) Uani d 1
H H8 -0.2428 0.0103 -0.3979 0.031 Uiso calc 1
C C9 0.0427(5) 0.01288(13) -0.2578(4) 0.0240(6) Uani d 1
H H9 0.0930 -0.0136 -0.3229 0.029 Uiso calc 1
C C10 0.1664(4) 0.03815(12) -0.1165(4) 0.0205(6) Uani d 1
H H10 0.3018 0.0282 -0.0854 0.025 Uiso calc 1
O O1 0.9383(4) 0.19474(11) 0.7408(4) 0.0429(7) Uani d 1
H H1D 0.919(6) 0.2249(10) 0.692(6) 0.064 Uiso d 1
H H1C 1.055(3) 0.1978(17) 0.799(6) 0.064 Uiso d 1

loop_
_atom_site_aniso_label
_atom_site_aniso_U_11
_atom_site_aniso_U_22
_atom_site_aniso_U_33
_atom_site_aniso_U_12
_atom_site_aniso_U_13
_atom_site_aniso_U_23
Cu1 0.0140(3) 0.0238(3) 0.0107(2) 0.00267(15) 0.00034(16) 0.00037(15)
Cl1 0.0228(4) 0.0262(4) 0.0186(3) -0.0009(3) 0.0046(3) 0.0041(3)
Cl2 0.0182(4) 0.0300(4) 0.0210(4) 0.0068(3) -0.0004(3) 0.0012(3)
N1 0.0182(12) 0.0263(13) 0.0136(11) 0.0008(10) 0.0024(9) -0.0022(10)
N2 0.0182(12) 0.0255(13) 0.0154(11) 0.0031(10) 0.0054(9) 0.0010(10)
N3 0.0188(12) 0.0214(12) 0.0100(10) 0.0007(9) 0.0000(9) 0.0050(9)
C1 0.0235(15) 0.0312(16) 0.0195(14) 0.0038(13) 0.0068(12) -0.0030(13)
C2 0.0253(16) 0.0256(16) 0.0213(14) 0.0018(12) 0.0076(12) -0.0045(12)
C3 0.0311(17) 0.0342(18) 0.0115(13) 0.0011(13) 0.0030(12) 0.0014(12)
C4 0.0206(15) 0.0374(18) 0.0260(16) -0.0030(13) 0.0002(12) -0.0091(14)
C5 0.0158(14) 0.0247(15) 0.0202(14) 0.0013(11) 0.0033(11) 0.0063(12)
C6 0.0202(14) 0.0234(15) 0.0130(12) 0.0005(11) 0.0004(11) 0.0083(11)
C7 0.0208(15) 0.0310(17) 0.0163(13) -0.0011(12) -0.0035(11) 0.0077(12)
C8 0.0329(17) 0.0300(17) 0.0106(13) -0.0071(13) -0.0036(12) 0.0038(12)
C9 0.0328(17) 0.0266(16) 0.0123(13) -0.0011(13) 0.0046(12) 0.0018(12)
C10 0.0217(14) 0.0259(15) 0.0131(13) 0.0022(12) 0.0026(11) 0.0045(11)
O1 0.0434(15) 0.0465(16) 0.0357(14) 0.0004(12) 0.0028(12) 0.0057(12)

loop_
_atom_type_symbol
_atom_type_description
_atom_type_scat_dispersion_real
_atom_type_scat_dispersion_imag
_atom_type_scat_source
C C 0.0181 0.0091 'International Tables Vol C Tables 4.2.6.8 and 6.1.1.4'
H H 0.0000 0.0000 'International Tables Vol C Tables 4.2.6.8 and 6.1.1.4'
N N 0.0311 0.0180 'International Tables Vol C Tables 4.2.6.8 and 6.1.1.4'
O O 0.0492 0.0322 'International Tables Vol C Tables 4.2.6.8 and 6.1.1.4'
Cl Cl 0.3639 0.7018 'International Tables Vol C Tables 4.2.6.8 and 6.1.1.4'
Cu Cu -1.9646 0.5888 'International Tables Vol C Tables 4.2.6.8 and 6.1.1.4'

loop_
_geom_angle_atom_site_label_1
_geom_angle_atom_site_label_2
_geom_angle_atom_site_label_3
_geom_angle
Cl2 Cu1 Cl1 102.95(3)
N1 Cu1 Cl1 99.55(7)
N1 Cu1 Cl2 96.54(7)
N2 Cu1 Cl1 97.12(7)
N2 Cu1 Cl2 159.89(8)
N2 Cu1 N1 81.17(10)
N2 Cu1 N3 79.40(10)
N3 Cu1 Cl1 96.13(7)
N3 Cu1 Cl2 97.08(7)
N3 Cu1 N1 156.35(10)
C2 N1 Cu1 105.54(17)
C3 N1 Cu1 107.23(18)
C3 N1 C2 110.9(2)
C4 N1 Cu1 115.69(18)
C4 N1 C2 108.9(2)
C4 N1 C3 108.6(2)
C1 N2 Cu1 117.93(18)
C5 N2 Cu1 117.8(2)
C5 N2 C1 124.2(3)
C6 N3 Cu1 112.31(19)
C10 N3 Cu1 129.0(2)
C10 N3 C6 118.7(2)
N2 C1 H1A 110.5
N2 C1 H1B 110.5
N2 C1 C2 106.0(2)
H1A C1 H1B 108.7
C2 C1 H1A 110.5
C2 C1 H1B 110.5
N1 C2 C1 110.2(2)
N1 C2 H2A 109.6
N1 C2 H2B 109.6
C1 C2 H2A 109.6
C1 C2 H2B 109.6
H2A C2 H2B 108.1
N1 C3 H3A 109.5
N1 C3 H3B 109.5
N1 C3 H3C 109.5
H3A C3 H3B 109.5
H3A C3 H3C 109.5
H3B C3 H3C 109.5
N1 C4 H4A 109.5
N1 C4 H4B 109.5
N1 C4 H4C 109.5
H4A C4 H4B 109.5
H4A C4 H4C 109.5
H4B C4 H4C 109.5
N2 C5 H5 122.2
N2 C5 C6 115.6(3)
C6 C5 H5 122.2
N3 C6 C5 114.7(2)
N3 C6 C7 121.9(3)
C7 C6 C5 123.4(3)
C6 C7 H7 120.4
C6 C7 C8 119.1(3)
C8 C7 H7 120.4
C7 C8 H8 120.5
C9 C8 C7 119.0(3)
C9 C8 H8 120.5
C8 C9 H9 120.6
C8 C9 C10 118.8(3)
C10 C9 H9 120.6
N3 C10 C9 122.5(3)
N3 C10 H10 118.7
C9 C10 H10 118.7
H1D O1 H1C 102(2)

loop_
_geom_bond_atom_site_label_1
_geom_bond_atom_site_label_2
_geom_bond_distance
Cu1 Cl1 2.5013(8)
Cu1 Cl2 2.2639(8)
Cu1 N1 2.060(2)
Cu1 N2 1.978(2)
Cu1 N3 2.058(2)
N1 C2 1.496(4)
N1 C3 1.482(4)
N1 C4 1.482(4)
N2 C1 1.469(4)
N2 C5 1.274(4)
N3 C6 1.357(4)
N3 C10 1.328(4)
C1 H1A 0.9900
C1 H1B 0.9900
C1 C2 1.530(4)
C2 H2A 0.9900
C2 H2B 0.9900
C3 H3A 0.9800
C3 H3B 0.9800
C3 H3C 0.9800
C4 H4A 0.9800
C4 H4B 0.9800
C4 H4C 0.9800
C5 H5 0.9500
C5 C6 1.460(4)
C6 C7 1.380(4)
C7 H7 0.9500
C7 C8 1.384(5)
C8 H8 0.9500
C8 C9 1.383(5)
C9 H9 0.9500
C9 C10 1.390(4)
C10 H10 0.9500
O1 H1D 0.838(10)
O1 H1C 0.837(10)

loop_
_geom_hbond_atom_site_label_D
_geom_hbond_atom_site_label_H
_geom_hbond_atom_site_label_A
_geom_hbond_site_symmetry_A
_geom_hbond_distance_DH
_geom_hbond_distance_HA
_geom_hbond_distance_DA
_geom_hbond_angle_DHA
O1 H1D Cl1 4_666 0.838(10) 2.449(12) 3.282(3) 173(5)
O1 H1C Cl1 1_656 0.837(10) 2.433(14) 3.252(3) 166(4)
C5 H5 Cl1 1_455 0.95 2.73 3.669(3) 170.8
C9 H9 Cl2 3_655 0.95 2.86 3.543(3) 129.5

loop_
_geom_torsion_atom_site_label_1
_geom_torsion_atom_site_label_2
_geom_torsion_atom_site_label_3
_geom_torsion_atom_site_label_4
_geom_torsion
Cu1 N1 C2 C1 47.7(3)
Cu1 N2 C1 C2 12.6(3)
Cu1 N2 C5 C6 4.5(3)
Cu1 N3 C6 C5 -1.8(3)
Cu1 N3 C6 C7 179.9(2)
Cu1 N3 C10 C9 -179.2(2)
N2 C1 C2 N1 -39.5(3)
N2 C5 C6 N3 -1.6(4)
N2 C5 C6 C7 176.7(3)
N3 C6 C7 C8 -0.6(4)
C1 N2 C5 C6 -176.9(3)
C3 N1 C2 C1 -68.1(3)
C4 N1 C2 C1 172.5(2)
C5 N2 C1 C2 -165.9(3)
C5 C6 C7 C8 -178.8(3)
C6 N3 C10 C9 0.8(4)
C6 C7 C8 C9 0.6(4)
C7 C8 C9 C10 0.0(4)
C8 C9 C10 N3 -0.8(4)
C10 N3 C6 C5 178.2(2)
C10 N3 C6 C7 -0.1(4)
